data_4072779
loop_
_publ_author_name
'Overett, Matthew J.'
'Su, Hong'
'Moss, John R.'

_publ_contact_author 'John R. Moss'
_publ_section_title
;
 Reaction Pathways forfac-Os(CO)3(MeCN)Me2with Mono- and Bidentate Ligands
;
_journal_issue 5
_journal_name_full Organometallics
_journal_page_first 1256
_journal_paper_doi 10.1021/om061022i
_journal_volume 26
_journal_year 2007
_chemical_formula_moiety '[Os(CO)3(CH3)2]2(u-dppp)'
_chemical_formula_sum 'C37 H38 O6 Os2 P2'
_chemical_formula_weight 1021.01
_chemical_melting_point 479.6(15)
_chemical_name_systematic
; 
 u-bis(diphenylphosphino)propane bis(dimethyltricarbonyl osmium(II)] 
;
_space_group_IT_number 14
_symmetry_cell_setting monoclinic
_symmetry_space_group_name_Hall '-P 2ybc'
_symmetry_space_group_name_H-M 'P 1 21/c 1'
_atom_sites_solution_hydrogens geom
_atom_sites_solution_primary direct
_atom_sites_solution_secondary difmap
_audit_creation_method SHELXL-97
_cell_angle_alpha 90.00
_cell_angle_beta 98.50(3)
_cell_angle_gamma 90.00
_cell_formula_units_Z 4
_cell_length_a 17.08820(10)
_cell_length_b 17.2902(2)
_cell_length_c 12.5953(2)
_cell_measurement_temperature 203(2)
_cell_volume 3680.5(3)
_computing_cell_refinement 'DENZO-SMN (Otwinowski & Minor, 1997)'
_computing_data_collection 'COLLECT (2000)'
_computing_data_reduction 'DENZO-SMN (Otwinowski & Minor, 1997)'
_computing_molecular_graphics PovRay
_computing_publication_material 'SHELXL-97 (Sheldrick, 1997)'
_computing_structure_refinement 'SHELXL-97 (Sheldrick, 1997)'
_computing_structure_solution 'SHELXS-97 (Sheldrick, 1990)'
_diffrn_ambient_temperature 203(2)
_diffrn_measured_fraction_theta_full 0.996
_diffrn_measured_fraction_theta_max 0.996
_diffrn_measurement_device_type 'Nonius Kappa CCD diffractometer'
_diffrn_measurement_method '1.5\% \f scans and \w scans'
_diffrn_radiation_monochromator graphite
_diffrn_radiation_source 'fine-focus sealed tube'
_diffrn_radiation_type MoK\a
_diffrn_radiation_wavelength 0.71073
_diffrn_reflns_av_R_equivalents 0.0574
_diffrn_reflns_av_sigmaI/netI 0.0503
_diffrn_reflns_limit_h_max 22
_diffrn_reflns_limit_h_min -22
_diffrn_reflns_limit_k_max 23
_diffrn_reflns_limit_k_min -23
_diffrn_reflns_limit_l_max 16
_diffrn_reflns_limit_l_min -16
_diffrn_reflns_number 64379
_diffrn_reflns_theta_full 28.27
_diffrn_reflns_theta_max 28.27
_diffrn_reflns_theta_min 3.20
_exptl_absorpt_coefficient_mu 7.028
_exptl_absorpt_correction_T_max 0.6390
_exptl_absorpt_correction_T_min 0.4395
_exptl_absorpt_correction_type empirical
_exptl_absorpt_process_details 'SADABS (Sheldrick, 1997)'
_exptl_crystal_colour Colourless
_exptl_crystal_density_diffrn 1.843
_exptl_crystal_density_meas ?
_exptl_crystal_density_method 'not measured'
_exptl_crystal_description Prism
_exptl_crystal_F_000 1960
_exptl_crystal_size_max 0.14
_exptl_crystal_size_mid 0.12
_exptl_crystal_size_min 0.07
_refine_diff_density_max 0.703
_refine_diff_density_min -1.134
_refine_diff_density_rms 0.129
_refine_ls_extinction_method none
_refine_ls_goodness_of_fit_ref 1.077
_refine_ls_hydrogen_treatment mixed
_refine_ls_matrix_type full
_refine_ls_number_parameters 428
_refine_ls_number_reflns 9088
_refine_ls_number_restraints 0
_refine_ls_restrained_S_all 1.077
_refine_ls_R_factor_all 0.0552
_refine_ls_R_factor_gt 0.0306
_refine_ls_shift/su_max 0.002
_refine_ls_shift/su_mean 0.000
_refine_ls_structure_factor_coef Fsqd
_refine_ls_weighting_details 'calc w=1/[\s^2^(Fo^2^)+(0.0000P)^2^+3.2831P] where P=(Fo^2^+2Fc^2^)/3'
_refine_ls_weighting_scheme calc
_refine_ls_wR_factor_gt 0.0511
_refine_ls_wR_factor_ref 0.0568
_reflns_number_gt 6661
_reflns_number_total 9088
_reflns_threshold_expression >2sigma(I)
_cod_data_source_file om061022isi20061213_015202.cif
_cod_data_source_block 8
_cod_depositor_comments
;
The following automatic conversions were performed:

'_chemical_melting_point' value '205-208 degree Celsius' was changed
to '479.6(15)' - it was converted from degrees Celsius(C) to
Kelvins(K), the average value was taken and precision was
estimated.

'_symmetry_cell_setting' value 'Monoclinic' changed to
'monoclinic' according to
/home/saulius/struct/CIF-dictionaries/cif_core.dic dictionary named
'cif_core.dic' version 2.4.1 from 2010-06-29.

Automatic conversion script
Id: cif_fix_values 1715 2011-07-08 13:25:40Z adriana 

The following automatic conversions were performed:

'_exptl_crystal_density_meas' value 'not measured' was changed to '?'
- the value is perceived as not measured.

Automatic conversion script
Id: cif_fix_values 3008 2015-01-20 13:52:24Z robertas 
;
_cod_original_cell_volume 3680.51(8)
_cod_original_sg_symbol_H-M P21/c
_cod_database_code 4072779

loop_
_symmetry_equiv_pos_as_xyz
'x, y, z'
'-x, y+1/2, -z+1/2'
'-x, -y, -z'
'x, -y-1/2, z-1/2'

loop_
_atom_site_label
_atom_site_type_symbol
_atom_site_fract_x
_atom_site_fract_y
_atom_site_fract_z
_atom_site_U_iso_or_equiv
_atom_site_adp_type
_atom_site_occupancy
_atom_site_symmetry_multiplicity
_atom_site_calc_flag
_atom_site_refinement_flags
Os2 Os 0.136014(8) 0.669553(8) 0.132760(10) 0.02481(5) Uani 1 1 d .
Os1 Os 0.335999(9) 0.333969(9) 0.514729(13) 0.03401(6) Uani 1 1 d .
P1 P 0.22957(6) 0.42568(5) 0.51252(7) 0.0237(2) Uani 1 1 d .
P2 P 0.27279(5) 0.65335(5) 0.21083(7) 0.0222(2) Uani 1 1 d .
C1 C 0.2519(2) 0.52689(19) 0.4862(3) 0.0259(8) Uani 1 1 d .
H1A H 0.2093 0.5597 0.5051 0.031 Uiso 1 1 calc R
H1B H 0.3010 0.5417 0.5322 0.031 Uiso 1 1 calc R
C3 C 0.2875(2) 0.6250(2) 0.3528(3) 0.0252(8) Uani 1 1 d .
H3A H 0.3437 0.6302 0.3821 0.030 Uiso 1 1 calc R
H3B H 0.2575 0.6601 0.3928 0.030 Uiso 1 1 calc R
C10 C 0.1904(2) 0.4296(2) 0.6396(3) 0.0257(8) Uani 1 1 d .
C21 C 0.3320(2) 0.7411(2) 0.2104(3) 0.0235(8) Uani 1 1 d .
C2 C 0.2612(2) 0.5416(2) 0.3691(3) 0.0297(9) Uani 1 1 d .
H2A H 0.2107 0.5319 0.3232 0.036 Uiso 1 1 calc R
H2B H 0.3005 0.5057 0.3478 0.036 Uiso 1 1 calc R
C27 C 0.3337(2) 0.5816(2) 0.1543(3) 0.0265(8) Uani 1 1 d .
C11 C 0.2112(2) 0.4889(2) 0.7135(3) 0.0343(9) Uani 1 1 d .
H11 H 0.2427 0.5303 0.6965 0.041 Uiso 1 1 calc R
C4 C 0.1411(2) 0.4100(2) 0.4147(3) 0.0251(8) Uani 1 1 d .
C36 C 0.1818(2) 0.6811(2) -0.0201(3) 0.0328(9) Uani 1 1 d .
H36B H 0.1409 0.6668 -0.0786 0.049 Uiso 1 1 calc R
H36A H 0.2272 0.6474 -0.0200 0.049 Uiso 1 1 calc R
H36C H 0.1976 0.7343 -0.0293 0.049 Uiso 1 1 calc R
C22 C 0.3708(2) 0.7586(2) 0.1243(3) 0.0316(9) Uani 1 1 d .
H22 H 0.3685 0.7241 0.0663 0.038 Uiso 1 1 calc R
C23 C 0.4130(2) 0.8268(2) 0.1234(3) 0.0429(11) Uani 1 1 d .
H23 H 0.4391 0.8382 0.0646 0.051 Uiso 1 1 calc R
C9 C 0.0768(2) 0.4597(2) 0.4149(3) 0.0343(9) Uani 1 1 d .
H9 H 0.0783 0.4978 0.4684 0.041 Uiso 1 1 calc R
C25 C 0.3781(3) 0.8618(2) 0.2926(3) 0.0433(11) Uani 1 1 d .
H25 H 0.3805 0.8969 0.3499 0.052 Uiso 1 1 calc R
C26 C 0.3350(2) 0.7937(2) 0.2945(3) 0.0343(9) Uani 1 1 d .
H26 H 0.3079 0.7832 0.3526 0.041 Uiso 1 1 calc R
C13 C 0.1396(3) 0.4261(2) 0.8394(3) 0.0431(11) Uani 1 1 d .
H13 H 0.1231 0.4249 0.9073 0.052 Uiso 1 1 calc R
C24 C 0.4173(2) 0.8781(2) 0.2078(4) 0.0450(11) Uani 1 1 d .
H24 H 0.4468 0.9239 0.2073 0.054 Uiso 1 1 calc R
C12 C 0.1847(3) 0.4859(2) 0.8121(3) 0.0446(11) Uani 1 1 d .
H12 H 0.1982 0.5261 0.8616 0.054 Uiso 1 1 calc R
C14 C 0.1184(3) 0.3676(2) 0.7667(3) 0.0406(10) Uani 1 1 d .
H14 H 0.0870 0.3264 0.7847 0.049 Uiso 1 1 calc R
O5 O 0.07756(18) 0.66507(18) 0.3516(2) 0.0536(8) Uani 1 1 d .
O6 O 0.09351(18) 0.49953(18) 0.0840(2) 0.0568(8) Uani 1 1 d .
O4 O -0.02280(17) 0.7212(2) 0.0097(2) 0.0581(9) Uani 1 1 d .
C34 C 0.0996(2) 0.6670(2) 0.2711(3) 0.0337(9) Uani 1 1 d .
C30 C 0.4305(3) 0.4707(2) 0.0798(3) 0.0453(11) Uani 1 1 d .
H30 H 0.4630 0.4331 0.0546 0.054 Uiso 1 1 calc R
C6 C 0.0704(3) 0.3492(2) 0.2571(3) 0.0445(11) Uani 1 1 d .
H6 H 0.0685 0.3113 0.2033 0.053 Uiso 1 1 calc R
C15 C 0.1434(2) 0.3695(2) 0.6669(3) 0.0330(9) Uani 1 1 d .
H15 H 0.1284 0.3297 0.6173 0.040 Uiso 1 1 calc R
O1 O 0.21960(19) 0.20114(18) 0.5316(3) 0.0639(10) Uani 1 1 d .
C5 C 0.1370(2) 0.3544(2) 0.3355(3) 0.0360(10) Uani 1 1 d .
H5 H 0.1794 0.3199 0.3344 0.043 Uiso 1 1 calc R
C32 C 0.4157(2) 0.5834(2) 0.1848(3) 0.0357(10) Uani 1 1 d .
H32 H 0.4385 0.6223 0.2316 0.043 Uiso 1 1 calc R
C28 C 0.3018(2) 0.5234(2) 0.0862(3) 0.0344(9) Uani 1 1 d .
H28 H 0.2468 0.5213 0.0645 0.041 Uiso 1 1 calc R
C31 C 0.4636(3) 0.5286(2) 0.1471(3) 0.0444(11) Uani 1 1 d .
H31 H 0.5188 0.5309 0.1673 0.053 Uiso 1 1 calc R
C8 C 0.0108(2) 0.4536(3) 0.3372(3) 0.0439(11) Uani 1 1 d .
H8 H -0.0325 0.4871 0.3384 0.053 Uiso 1 1 calc R
C33 C 0.0353(3) 0.7005(2) 0.0570(3) 0.0378(10) Uani 1 1 d .
C7 C 0.0086(3) 0.3981(3) 0.2577(3) 0.0445(11) Uani 1 1 d .
H7 H -0.0358 0.3943 0.2041 0.053 Uiso 1 1 calc R
C19 C 0.4221(2) 0.4289(2) 0.5262(4) 0.0509(12) Uani 1 1 d .
H19C H 0.4061 0.4694 0.5718 0.076 Uiso 1 1 calc R
H19B H 0.4244 0.4497 0.4551 0.076 Uiso 1 1 calc R
H19A H 0.4739 0.4097 0.5567 0.076 Uiso 1 1 calc R
C35 C 0.1127(2) 0.5618(2) 0.1040(3) 0.0346(9) Uani 1 1 d .
O2 O 0.3379(3) 0.3463(2) 0.2726(3) 0.0864(13) Uani 1 1 d .
C29 C 0.3499(3) 0.4681(2) 0.0496(3) 0.0441(11) Uani 1 1 d .
H29 H 0.3274 0.4285 0.0038 0.053 Uiso 1 1 calc R
C18 C 0.4248(3) 0.2661(3) 0.5331(4) 0.0589(14) Uani 1 1 d .
O3 O 0.4793(2) 0.2269(2) 0.5466(4) 0.0975(15) Uani 1 1 d .
C16 C 0.2621(3) 0.2510(2) 0.5224(3) 0.0421(11) Uani 1 1 d .
C20 C 0.3545(3) 0.3431(3) 0.6908(4) 0.0562(13) Uani 1 1 d .
H20B H 0.3114 0.3175 0.7190 0.084 Uiso 1 1 calc R
H20C H 0.3560 0.3972 0.7114 0.084 Uiso 1 1 calc R
H20A H 0.4042 0.3186 0.7196 0.084 Uiso 1 1 calc R
C37 C 0.1558(2) 0.7953(2) 0.1475(3) 0.0368(10) Uani 1 1 d .
H37B H 0.1099 0.8224 0.1108 0.055 Uiso 1 1 calc R
H37C H 0.2021 0.8092 0.1154 0.055 Uiso 1 1 calc R
H37A H 0.1641 0.8097 0.2228 0.055 Uiso 1 1 calc R
C17 C 0.3341(3) 0.3399(3) 0.3610(4) 0.0499(12) Uani 1 1 d .

loop_
_atom_site_aniso_label
_atom_site_aniso_U_11
_atom_site_aniso_U_22
_atom_site_aniso_U_33
_atom_site_aniso_U_23
_atom_site_aniso_U_13
_atom_site_aniso_U_12
Os2 0.02447(9) 0.02818(9) 0.02172(8) 0.00136(6) 0.00318(6) -0.00084(6)
Os1 0.03077(10) 0.02300(9) 0.04697(11) 0.00274(7) 0.00152(8) 0.00128(7)
P1 0.0296(5) 0.0195(5) 0.0210(5) 0.0013(4) 0.0005(4) -0.0028(4)
P2 0.0254(5) 0.0211(5) 0.0202(4) 0.0002(4) 0.0033(4) -0.0016(4)
C1 0.036(2) 0.0189(18) 0.0218(18) 0.0029(14) -0.0005(16) -0.0005(16)
C3 0.031(2) 0.025(2) 0.0196(17) -0.0002(14) 0.0017(16) -0.0050(16)
C10 0.033(2) 0.0212(19) 0.0225(18) 0.0011(15) 0.0026(16) 0.0000(16)
C21 0.0196(19) 0.0218(19) 0.0281(19) 0.0029(15) 0.0001(15) 0.0003(15)
C2 0.043(2) 0.024(2) 0.0218(18) 0.0018(15) 0.0040(17) -0.0025(17)
C27 0.032(2) 0.024(2) 0.0231(19) 0.0011(15) 0.0042(16) 0.0019(17)
C11 0.048(3) 0.026(2) 0.027(2) 0.0023(16) 0.0005(18) -0.0031(19)
C4 0.029(2) 0.023(2) 0.0215(18) 0.0005(15) 0.0001(16) -0.0061(16)
C36 0.043(2) 0.033(2) 0.0229(19) 0.0049(16) 0.0068(17) 0.0007(19)
C22 0.032(2) 0.032(2) 0.031(2) 0.0025(17) 0.0058(17) -0.0054(18)
C23 0.039(3) 0.046(3) 0.045(2) 0.019(2) 0.010(2) -0.010(2)
C9 0.032(2) 0.040(2) 0.031(2) -0.0047(17) 0.0050(18) 0.0004(19)
C25 0.054(3) 0.024(2) 0.050(3) -0.0038(19) 0.000(2) -0.007(2)
C26 0.038(2) 0.029(2) 0.036(2) -0.0020(17) 0.0067(19) -0.0025(19)
C13 0.061(3) 0.044(3) 0.025(2) 0.0071(19) 0.009(2) 0.008(2)
C24 0.040(3) 0.028(2) 0.063(3) 0.013(2) -0.007(2) -0.014(2)
C12 0.065(3) 0.043(3) 0.023(2) -0.0073(18) -0.003(2) 0.002(2)
C14 0.054(3) 0.036(2) 0.034(2) 0.0058(19) 0.014(2) -0.006(2)
O5 0.052(2) 0.075(2) 0.0377(17) -0.0106(15) 0.0212(15) -0.0144(17)
O6 0.066(2) 0.044(2) 0.062(2) -0.0111(16) 0.0164(17) -0.0189(18)
O4 0.0333(18) 0.090(3) 0.0473(19) 0.0046(17) -0.0072(15) 0.0126(17)
C34 0.028(2) 0.040(2) 0.034(2) -0.0027(18) 0.0070(18) -0.0052(19)
C30 0.048(3) 0.036(2) 0.054(3) -0.001(2) 0.015(2) 0.019(2)
C6 0.058(3) 0.037(2) 0.033(2) -0.0075(19) -0.010(2) -0.008(2)
C15 0.043(2) 0.029(2) 0.028(2) -0.0011(16) 0.0088(18) -0.0054(19)
O1 0.054(2) 0.0324(18) 0.102(3) 0.0061(18) 0.0004(19) -0.0113(17)
C5 0.047(3) 0.027(2) 0.032(2) -0.0022(17) -0.0021(19) 0.0010(19)
C32 0.033(2) 0.037(2) 0.035(2) -0.0045(18) -0.0010(18) 0.0037(19)
C28 0.036(2) 0.030(2) 0.037(2) -0.0039(17) 0.0057(18) -0.0017(18)
C31 0.034(2) 0.044(3) 0.055(3) 0.002(2) 0.004(2) 0.012(2)
C8 0.032(2) 0.058(3) 0.041(2) 0.008(2) 0.003(2) 0.003(2)
C33 0.038(3) 0.044(3) 0.030(2) -0.0023(18) 0.004(2) -0.006(2)
C7 0.037(3) 0.056(3) 0.035(2) 0.006(2) -0.013(2) -0.011(2)
C19 0.029(2) 0.039(3) 0.084(3) 0.002(2) 0.008(2) 0.001(2)
C35 0.037(2) 0.039(3) 0.028(2) -0.0017(18) 0.0044(18) -0.008(2)
O2 0.128(4) 0.076(3) 0.061(2) -0.005(2) 0.037(3) 0.020(2)
C29 0.052(3) 0.034(2) 0.046(3) -0.012(2) 0.007(2) 0.000(2)
C18 0.043(3) 0.036(3) 0.098(4) 0.016(3) 0.011(3) 0.002(2)
O3 0.048(2) 0.068(3) 0.177(4) 0.038(3) 0.016(2) 0.028(2)
C16 0.039(3) 0.028(2) 0.056(3) 0.006(2) -0.005(2) 0.011(2)
C20 0.042(3) 0.062(3) 0.059(3) 0.013(2) -0.012(2) 0.003(2)
C37 0.039(2) 0.031(2) 0.040(2) 0.0018(18) 0.0033(19) 0.0093(19)
C17 0.061(3) 0.038(3) 0.053(3) -0.004(2) 0.016(3) 0.014(2)

loop_
_atom_type_symbol
_atom_type_description
_atom_type_scat_dispersion_real
_atom_type_scat_dispersion_imag
_atom_type_scat_source
C C 0.0033 0.0016 'International Tables Vol C Tables 4.2.6.8 and 6.1.1.4'
H H 0.0000 0.0000 'International Tables Vol C Tables 4.2.6.8 and 6.1.1.4'
P P 0.1023 0.0942 'International Tables Vol C Tables 4.2.6.8 and 6.1.1.4'
O O 0.0106 0.0060 'International Tables Vol C Tables 4.2.6.8 and 6.1.1.4'
Os Os -1.2165 7.6030 'International Tables Vol C Tables 4.2.6.8 and 6.1.1.4'

loop_
_geom_angle_atom_site_label_1
_geom_angle_atom_site_label_2
_geom_angle_atom_site_label_3
_geom_angle
C33 Os2 C35 91.78(17)
C33 Os2 C34 94.05(16)
C35 Os2 C34 93.58(16)
C33 Os2 C36 87.01(16)
C35 Os2 C36 90.80(15)
C34 Os2 C36 175.46(15)
C33 Os2 C37 83.23(16)
C35 Os2 C37 173.65(15)
C34 Os2 C37 90.70(15)
C36 Os2 C37 85.04(14)
C33 Os2 P2 168.28(12)
C35 Os2 P2 97.17(12)
C34 Os2 P2 92.93(12)
C36 Os2 P2 85.33(11)
C37 Os2 P2 87.29(11)
C18 Os1 C16 92.97(18)
C18 Os1 C17 92.8(2)
C16 Os1 C17 100.10(19)
C18 Os1 C19 86.47(18)
C16 Os1 C19 173.43(18)
C17 Os1 C19 86.47(19)
C18 Os1 C20 85.9(2)
C16 Os1 C20 90.03(18)
C17 Os1 C20 169.85(19)
C19 Os1 C20 83.40(18)
C18 Os1 P1 173.15(16)
C16 Os1 P1 89.50(12)
C17 Os1 P1 93.01(14)
C19 Os1 P1 90.35(11)
C20 Os1 P1 87.72(12)
C4 P1 C10 102.88(16)
C4 P1 C1 101.19(16)
C10 P1 C1 103.71(16)
C4 P1 Os1 117.30(12)
C10 P1 Os1 112.84(12)
C1 P1 Os1 116.96(13)
C21 P2 C27 102.41(16)
C21 P2 C3 103.22(15)
C27 P2 C3 101.19(16)
C21 P2 Os2 113.97(11)
C27 P2 Os2 119.50(12)
C3 P2 Os2 114.40(13)
C2 C1 P1 112.9(2)
C2 C3 P2 112.4(2)
C15 C10 C11 119.0(3)
C15 C10 P1 119.4(3)
C11 C10 P1 121.4(3)
C22 C21 C26 119.0(3)
C22 C21 P2 120.9(3)
C26 C21 P2 120.0(3)
C1 C2 C3 111.1(3)
C28 C27 C32 118.3(3)
C28 C27 P2 122.7(3)
C32 C27 P2 118.9(3)
C12 C11 C10 119.1(4)
C5 C4 C9 118.4(3)
C5 C4 P1 122.7(3)
C9 C4 P1 118.7(3)
C23 C22 C21 120.3(4)
C24 C23 C22 120.6(4)
C8 C9 C4 120.7(4)
C24 C25 C26 120.6(4)
C25 C26 C21 120.0(4)
C12 C13 C14 119.5(4)
C25 C24 C23 119.5(4)
C13 C12 C11 121.8(4)
C13 C14 C15 120.0(4)
O5 C34 Os2 179.2(4)
C29 C30 C31 119.9(4)
C7 C6 C5 120.8(4)
C10 C15 C14 120.7(4)
C4 C5 C6 120.3(4)
C31 C32 C27 120.8(4)
C27 C28 C29 120.8(4)
C30 C31 C32 119.9(4)
C7 C8 C9 119.8(4)
O4 C33 Os2 177.0(4)
C6 C7 C8 120.0(4)
O6 C35 Os2 175.0(4)
C30 C29 C28 120.3(4)
O3 C18 Os1 177.8(5)
O1 C16 Os1 176.9(4)
O2 C17 Os1 175.0(5)

loop_
_geom_bond_atom_site_label_1
_geom_bond_atom_site_label_2
_geom_bond_distance
Os2 C33 1.917(4)
Os2 C35 1.928(4)
Os2 C34 1.935(4)
Os2 C36 2.191(3)
Os2 C37 2.204(4)
Os2 P2 2.4142(10)
Os1 C18 1.904(5)
Os1 C16 1.922(5)
Os1 C17 1.935(5)
Os1 C19 2.196(4)
Os1 C20 2.199(4)
Os1 P1 2.4100(10)
P1 C4 1.825(4)
P1 C10 1.825(4)
P1 C1 1.832(3)
P2 C21 1.823(3)
P2 C27 1.830(4)
P2 C3 1.836(3)
C1 C2 1.527(4)
C3 C2 1.532(5)
C10 C15 1.386(5)
C10 C11 1.395(5)
C21 C22 1.387(5)
C21 C26 1.391(5)
C27 C28 1.382(5)
C27 C32 1.397(5)
C11 C12 1.384(5)
C4 C5 1.379(5)
C4 C9 1.396(5)
C22 C23 1.382(5)
C23 C24 1.379(6)
C9 C8 1.384(5)
C25 C24 1.370(6)
C25 C26 1.391(5)
C13 C12 1.363(6)
C13 C14 1.376(5)
C14 C15 1.387(5)
O5 C34 1.133(4)
O6 C35 1.143(4)
O4 C33 1.137(4)
C30 C29 1.374(6)
C30 C31 1.378(6)
C6 C7 1.354(6)
C6 C5 1.395(5)
O1 C16 1.145(5)
C32 C31 1.381(5)
C28 C29 1.384(5)
C8 C7 1.383(6)
O2 C17 1.130(5)
C18 O3 1.145(5)

loop_
_geom_torsion_atom_site_label_1
_geom_torsion_atom_site_label_2
_geom_torsion_atom_site_label_3
_geom_torsion_atom_site_label_4
_geom_torsion
C18 Os1 P1 C4 -162.3(12)
C16 Os1 P1 C4 -51.09(18)
C17 Os1 P1 C4 49.00(19)
C19 Os1 P1 C4 135.48(18)
C20 Os1 P1 C4 -141.14(18)
C18 Os1 P1 C10 -43.0(12)
C16 Os1 P1 C10 68.23(18)
C17 Os1 P1 C10 168.31(19)
C19 Os1 P1 C10 -105.21(18)
C20 Os1 P1 C10 -21.82(18)
C18 Os1 P1 C1 77.2(12)
C16 Os1 P1 C1 -171.59(17)
C17 Os1 P1 C1 -71.50(19)
C19 Os1 P1 C1 14.98(17)
C20 Os1 P1 C1 98.36(18)
C33 Os2 P2 C21 20.4(6)
C35 Os2 P2 C21 159.95(16)
C34 Os2 P2 C21 -106.07(17)
C36 Os2 P2 C21 69.73(16)
C37 Os2 P2 C21 -15.51(16)
C33 Os2 P2 C27 -101.0(6)
C35 Os2 P2 C27 38.50(17)
C34 Os2 P2 C27 132.48(17)
C36 Os2 P2 C27 -51.72(16)
C37 Os2 P2 C27 -136.96(17)
C33 Os2 P2 C3 138.9(6)
C35 Os2 P2 C3 -81.59(17)
C34 Os2 P2 C3 12.39(17)
C36 Os2 P2 C3 -171.81(16)
C37 Os2 P2 C3 102.95(16)
C4 P1 C1 C2 -55.8(3)
C10 P1 C1 C2 -162.2(3)
Os1 P1 C1 C2 72.9(3)
C21 P2 C3 C2 -165.0(3)
C27 P2 C3 C2 -59.2(3)
Os2 P2 C3 C2 70.6(3)
C4 P1 C10 C15 53.5(3)
C1 P1 C10 C15 158.6(3)
Os1 P1 C10 C15 -73.9(3)
C4 P1 C10 C11 -131.2(3)
C1 P1 C10 C11 -26.1(3)
Os1 P1 C10 C11 101.4(3)
C27 P2 C21 C22 41.0(3)
C3 P2 C21 C22 145.8(3)
Os2 P2 C21 C22 -89.5(3)
C27 P2 C21 C26 -142.7(3)
C3 P2 C21 C26 -37.9(3)
Os2 P2 C21 C26 86.8(3)
P1 C1 C2 C3 -174.6(3)
P2 C3 C2 C1 -163.9(3)
C21 P2 C27 C28 -143.1(3)
C3 P2 C27 C28 110.5(3)
Os2 P2 C27 C28 -16.0(3)
C21 P2 C27 C32 40.0(3)
C3 P2 C27 C32 -66.4(3)
Os2 P2 C27 C32 167.0(2)
C15 C10 C11 C12 0.3(6)
P1 C10 C11 C12 -175.0(3)
C10 P1 C4 C5 -132.4(3)
C1 P1 C4 C5 120.5(3)
Os1 P1 C4 C5 -8.0(4)
C10 P1 C4 C9 52.3(3)
C1 P1 C4 C9 -54.8(3)
Os1 P1 C4 C9 176.8(2)
C26 C21 C22 C23 1.2(5)
P2 C21 C22 C23 177.6(3)
C21 C22 C23 C24 0.1(6)
C5 C4 C9 C8 -0.3(6)
P1 C4 C9 C8 175.1(3)
C24 C25 C26 C21 0.7(6)
C22 C21 C26 C25 -1.6(6)
P2 C21 C26 C25 -178.0(3)
C26 C25 C24 C23 0.7(6)
C22 C23 C24 C25 -1.1(6)
C14 C13 C12 C11 -1.1(7)
C10 C11 C12 C13 0.7(6)
C12 C13 C14 C15 0.4(7)
C33 Os2 C34 O5 47(31)
C35 Os2 C34 O5 -45(31)
C36 Os2 C34 O5 150(30)
C37 Os2 C34 O5 130(31)
P2 Os2 C34 O5 -143(31)
C11 C10 C15 C14 -1.0(6)
P1 C10 C15 C14 174.5(3)
C13 C14 C15 C10 0.6(6)
C9 C4 C5 C6 0.8(6)
P1 C4 C5 C6 -174.5(3)
C7 C6 C5 C4 -0.4(6)
C28 C27 C32 C31 0.6(5)
P2 C27 C32 C31 177.6(3)
C32 C27 C28 C29 0.2(5)
P2 C27 C28 C29 -176.7(3)
C29 C30 C31 C32 0.6(6)
C27 C32 C31 C30 -1.0(6)
C4 C9 C8 C7 -0.6(6)
C35 Os2 C33 O4 -132(8)
C34 Os2 C33 O4 134(8)
C36 Os2 C33 O4 -42(8)
C37 Os2 C33 O4 44(8)
P2 Os2 C33 O4 8(8)
C5 C6 C7 C8 -0.5(7)
C9 C8 C7 C6 1.0(6)
C33 Os2 C35 O6 -8(4)
C34 Os2 C35 O6 87(4)
C36 Os2 C35 O6 -95(4)
C37 Os2 C35 O6 -46(5)
P2 Os2 C35 O6 -180(100)
C31 C30 C29 C28 0.1(7)
C27 C28 C29 C30 -0.6(6)
C16 Os1 C18 O3 -131(13)
C17 Os1 C18 O3 129(13)
C19 Os1 C18 O3 43(13)
C20 Os1 C18 O3 -41(13)
P1 Os1 C18 O3 -20(14)
C18 Os1 C16 O1 66(7)
C17 Os1 C16 O1 159(7)
C19 Os1 C16 O1 -19(8)
C20 Os1 C16 O1 -20(7)
P1 Os1 C16 O1 -108(7)
C18 Os1 C17 O2 -70(5)
C16 Os1 C17 O2 -163(5)
C19 Os1 C17 O2 17(5)
C20 Os1 C17 O2 13(5)
P1 Os1 C17 O2 107(5)
